data_7115063
loop_
_publ_author_name
'Fox, O. Danny'
'Rolls, Toby D.'
'Beer, Paul D.'
'Drew, Michael G. B.'

_publ_section_title
;
 The binding of difunctional neutral guest molecules by novel
 bis(tripyrrolyl) cryptands
;
_journal_issue 17
_journal_name_full 'Chemical Communications'
_journal_page_first 1632
_journal_paper_doi 10.1039/b104077b
_journal_year 2001
_chemical_formula_sum 'C50.5 H70.5 Cl N16 O0.5'
_chemical_formula_weight 945.18
_chemical_name_systematic
; 
? 
;
_space_group_IT_number 2
_symmetry_cell_setting triclinic
_symmetry_space_group_name_Hall '-P 1'
_symmetry_space_group_name_H-M 'P -1'
_atom_sites_solution_hydrogens geom
_atom_sites_solution_primary direct
_atom_sites_solution_secondary difmap
_audit_creation_method SHELXL-97
_cell_angle_alpha 100.846(10)
_cell_angle_beta 99.170(10)
_cell_angle_gamma 91.799(10)
_cell_formula_units_Z 2
_cell_length_a 10.955(12)
_cell_length_b 14.307(17)
_cell_length_c 17.45(2)
_cell_measurement_temperature 293(2)
_cell_volume 2646(5)
_computing_cell_refinement XDS
_computing_data_collection 'XDS (Kabsch, 1991)'
_computing_data_reduction XDS
_computing_molecular_graphics PLATON(Spek,1994)
_computing_structure_refinement 'SHELXL-93 (Sheldrick, 1993)'
_computing_structure_solution 'SHELXS-86 (Sheldrick, 1990)'
_diffrn_ambient_temperature 293(2)
_diffrn_measurement_device 'Marresearch Image Plate'
_diffrn_measurement_method '95 frames at 2^o intervals, counting time 2 min.'
_diffrn_radiation_monochromator graphite
_diffrn_radiation_source 'fine-focus sealed tube'
_diffrn_radiation_type MoK\a
_diffrn_radiation_wavelength 0.71073
_diffrn_reflns_av_R_equivalents 0.0000
_diffrn_reflns_av_sigmaI/netI 0.0882
_diffrn_reflns_limit_h_max 13
_diffrn_reflns_limit_h_min 0
_diffrn_reflns_limit_k_max 17
_diffrn_reflns_limit_k_min -17
_diffrn_reflns_limit_l_max 20
_diffrn_reflns_limit_l_min -20
_diffrn_reflns_number 8259
_diffrn_reflns_theta_max 26.11
_diffrn_reflns_theta_min 2.06
_exptl_absorpt_coefficient_mu 0.123
_exptl_crystal_density_diffrn 1.186
_exptl_crystal_density_method 'not measured'
_exptl_crystal_F_000 1013
_refine_diff_density_max 0.814
_refine_diff_density_min -0.572
_refine_diff_density_rms 0.051
_refine_ls_extinction_method none
_refine_ls_goodness_of_fit_ref 1.091
_refine_ls_hydrogen_treatment mixed
_refine_ls_matrix_type full
_refine_ls_number_parameters 629
_refine_ls_number_reflns 8259
_refine_ls_number_restraints 6
_refine_ls_restrained_S_all 1.103
_refine_ls_R_factor_all 0.1938
_refine_ls_R_factor_gt 0.0881
_refine_ls_shift/su_max 0.033
_refine_ls_shift/su_mean 0.001
_refine_ls_structure_factor_coef Fsqd
_refine_ls_weighting_details 'w=1/[\s^2^(Fo^2^)+(0.1272P)^2^+1.2713P] where P=(Fo^2^+2Fc^2^)/3'
_refine_ls_weighting_scheme calc
_refine_ls_wR_factor_gt 0.2223
_refine_ls_wR_factor_ref 0.2686
_reflns_number_gt 4360
_reflns_number_total 8259
_reflns_threshold_expression >2sigma(I)
_cod_data_source_file b104077b.txt
_cod_data_source_block 1
_cod_depositor_comments
;
The following automatic conversions were performed:

'_refine_ls_weighting_scheme' value 'calc
w=1/[\s^2^(Fo^2^)+(0.1272P)^2^+1.2713P] where P=(Fo^2^+2Fc^2^)/3' was
changed to 'calc'. New tag '_refine_ls_weighting_details' was
created. The value of the new tag was set to
'w=1/[\s^2^(Fo^2^)+(0.1272P)^2^+1.2713P] where P=(Fo^2^+2Fc^2^)/3'.

Automatic conversion script
Id: cif_fix_values 3143 2015-03-26 13:38:13Z robertas 
;
_cod_original_cell_volume 2646(6)
_cod_original_sg_symbol_H-M P-1
_cod_original_formula_sum 'C50.50 H70.50 Cl N16 O0.50'
_cod_database_code 7115063

loop_
_symmetry_equiv_pos_as_xyz
'x, y, z'
'-x, -y, -z'

loop_
_atom_site_label
_atom_site_type_symbol
_atom_site_fract_x
_atom_site_fract_y
_atom_site_fract_z
_atom_site_U_iso_or_equiv
_atom_site_adp_type
_atom_site_occupancy
_atom_site_calc_flag
_atom_site_refinement_flags
N100 N 0.7477(4) 0.2567(3) 0.2171(3) 0.0659(13) Uani 1 d .
C101 C 0.6916(5) 0.1538(3) 0.1780(3) 0.0565(14) Uani 1 d .
H10A H 0.6793 0.1200 0.2197 0.068 Uiso 1 calc R
H10B H 0.6108 0.1586 0.1474 0.068 Uiso 1 calc R
C102 C 0.7682(6) 0.0956(4) 0.1249(3) 0.0720(17) Uani 1 d .
H10C H 0.7747 0.1252 0.0806 0.086 Uiso 1 calc R
H10D H 0.7293 0.0326 0.1063 0.086 Uiso 1 calc R
H10E H 0.8494 0.0918 0.1540 0.086 Uiso 1 calc R
C1A C 0.6480(4) 0.3134(3) 0.2531(3) 0.0424(11) Uani 1 d .
C2A C 0.5304(5) 0.2866(4) 0.2618(3) 0.0580(14) Uani 1 d .
H2A H 0.4922 0.2255 0.2467 0.070 Uiso 1 calc R
C3A C 0.4788(5) 0.3683(4) 0.2977(3) 0.0664(16) Uani 1 d .
H3A H 0.3994 0.3710 0.3102 0.080 Uiso 1 calc R
C4A C 0.5656(5) 0.4443(4) 0.3114(3) 0.0515(13) Uani 1 d .
N5A N 0.6676(4) 0.4084(3) 0.2830(2) 0.0459(10) Uani 1 d .
H5A H 0.7349 0.4415 0.2839 0.055 Uiso 1 calc R
C6A C 0.5587(6) 0.5432(4) 0.3446(3) 0.0578(14) Uani 1 d .
H6A H 0.4849 0.5630 0.3604 0.069 Uiso 1 calc R
N7A N 0.6485(5) 0.6054(3) 0.3536(2) 0.0616(12) Uani 1 d .
C8A C 0.6310(6) 0.7047(4) 0.3857(3) 0.0639(15) Uani 1 d .
H8A1 H 0.6882 0.7255 0.4350 0.077 Uiso 1 calc R
H8A2 H 0.5474 0.7103 0.3971 0.077 Uiso 1 calc R
C9A C 0.6522(5) 0.7685(3) 0.3286(3) 0.0557(13) Uani 1 d .
H9A1 H 0.5915 0.7494 0.2807 0.067 Uiso 1 calc R
H9A2 H 0.7335 0.7586 0.3143 0.067 Uiso 1 calc R
C10A C 0.6439(5) 0.8752(3) 0.3606(3) 0.0557(13) Uani 1 d .
H10F H 0.5653 0.8847 0.3790 0.067 Uiso 1 calc R
H10G H 0.7094 0.8958 0.4057 0.067 Uiso 1 calc R
C11A C 0.6546(5) 0.9366(3) 0.3002(3) 0.0533(13) Uani 1 d .
H11A H 0.5948 0.9120 0.2527 0.064 Uiso 1 calc R
H11B H 0.6345 1.0009 0.3211 0.064 Uiso 1 calc R
N12A N 0.7779(4) 0.9396(3) 0.2793(2) 0.0467(10) Uani 1 d .
C13A C 0.7895(4) 0.8937(3) 0.2117(3) 0.0419(11) Uani 1 d .
H13A H 0.7202 0.8588 0.1804 0.050 Uiso 1 calc R
C14A C 0.9041(4) 0.8918(3) 0.1797(2) 0.0369(10) Uani 1 d .
C15A C 0.9288(4) 0.8419(3) 0.1097(2) 0.0467(12) Uani 1 d .
H15A H 0.8733 0.8004 0.0715 0.056 Uiso 1 calc R
C16A C 1.0531(4) 0.8643(3) 0.1056(2) 0.0434(11) Uani 1 d .
H16A H 1.0948 0.8395 0.0647 0.052 Uiso 1 calc R
C17A C 1.1019(4) 0.9289(3) 0.1723(2) 0.0374(11) Uani 1 d .
N18A N 1.0107(3) 0.9449(2) 0.21739(19) 0.0371(9) Uani 1 d .
H18A H 1.0189 0.9827 0.2627 0.044 Uiso 1 calc R
C1B C 0.8567(5) 0.2516(3) 0.2816(3) 0.0458(12) Uani 1 d .
C2B C 0.9009(5) 0.1779(4) 0.3164(3) 0.0622(15) Uani 1 d .
H2B H 0.8675 0.1153 0.3038 0.075 Uiso 1 calc R
C3B C 1.0037(6) 0.2127(4) 0.3737(4) 0.082(2) Uani 1 d .
H3B H 1.0522 0.1773 0.4050 0.099 Uiso 1 calc R
C4B C 1.0210(6) 0.3090(4) 0.3757(3) 0.0705(19) Uani 1 d .
N5B N 0.9306(4) 0.3316(3) 0.3191(2) 0.0567(12) Uani 1 d .
H5B H 0.9217 0.3876 0.3086 0.068 Uiso 1 calc R
C6B C 1.1112(7) 0.3793(5) 0.4242(4) 0.106(3) Uani 1 d .
H6B H 1.1656 0.3609 0.4645 0.128 Uiso 1 calc R
N7B N 1.1215(6) 0.4644(4) 0.4156(3) 0.112(3) Uani 1 d .
C8B C 1.2190(14) 0.5261(8) 0.4704(7) 0.242(9) Uani 1 d .
H8B1 H 1.2069 0.5235 0.5238 0.290 Uiso 1 calc R
H8B2 H 1.2977 0.4993 0.4635 0.290 Uiso 1 calc R
C9B C 1.2287(8) 0.6182(5) 0.4647(3) 0.094(3) Uani 1 d .
H9B1 H 1.1464 0.6412 0.4651 0.113 Uiso 1 calc R
H9B2 H 1.2476 0.6190 0.4124 0.113 Uiso 1 calc R
C10B C 1.3140(12) 0.6908(6) 0.5198(5) 0.175(6) Uani 1 d .
H10H H 1.2916 0.6890 0.5711 0.210 Uiso 1 calc R
H10I H 1.3942 0.6637 0.5208 0.210 Uiso 1 calc R
C11B C 1.3367(10) 0.7755(6) 0.5217(3) 0.137(4) Uani 1 d .
H11C H 1.4225 0.7898 0.5469 0.164 Uiso 1 calc R
H11D H 1.2870 0.8101 0.5576 0.164 Uiso 1 calc R
N12B N 1.3202(5) 0.8191(3) 0.4499(2) 0.0728(15) Uani 1 d .
C13B C 1.3409(5) 0.9078(4) 0.4617(3) 0.0532(13) Uani 1 d .
H13B H 1.3690 0.9390 0.5136 0.064 Uiso 1 calc R
C14B C 1.3250(4) 0.9659(3) 0.4020(2) 0.0445(11) Uani 1 d .
N18B N 1.2812(3) 0.9316(3) 0.32316(19) 0.0410(9) Uani 1 d .
H18B H 1.2629 0.8725 0.3021 0.049 Uiso 1 calc R
C15B C 1.3427(5) 1.0630(4) 0.4109(3) 0.0603(15) Uani 1 d .
H15B H 1.3716 1.1053 0.4583 0.072 Uiso 1 calc R
C16B C 1.3101(5) 1.0877(4) 0.3369(3) 0.0589(15) Uani 1 d .
H16B H 1.3141 1.1488 0.3261 0.071 Uiso 1 calc R
C17B C 1.2709(4) 1.0053(3) 0.2830(2) 0.0397(11) Uani 1 d .
C1C C 0.7879(4) 0.3017(3) 0.1524(2) 0.0420(11) Uani 1 d .
N5C N 0.9070(4) 0.3106(2) 0.1415(2) 0.0450(10) Uani 1 d .
H5C H 0.9702 0.2981 0.1732 0.054 Uiso 1 calc R
C4C C 0.9126(5) 0.3425(3) 0.0726(3) 0.0495(12) Uani 1 d .
C3C C 0.7928(5) 0.3519(4) 0.0389(3) 0.0562(13) Uani 1 d .
H3C H 0.7682 0.3717 -0.0087 0.067 Uiso 1 calc R
C2C C 0.7151(5) 0.3269(3) 0.0876(3) 0.0539(13) Uani 1 d .
H2C H 0.6291 0.3268 0.0786 0.065 Uiso 1 calc R
C6C C 1.0291(6) 0.3632(3) 0.0491(3) 0.0565(14) Uani 1 d .
H6C H 1.0276 0.3826 0.0010 0.068 Uiso 1 calc R
N7C N 1.1332(5) 0.3566(3) 0.0902(3) 0.0642(13) Uani 1 d .
C8C C 1.2431(6) 0.3811(5) 0.0600(4) 0.0772(18) Uani 1 d .
H8C1 H 1.2188 0.3953 0.0077 0.093 Uiso 1 calc R
H8C2 H 1.2939 0.3267 0.0550 0.093 Uiso 1 calc R
C9C C 1.3192(5) 0.4666(4) 0.1134(3) 0.0562(13) Uani 1 d .
H9C1 H 1.2684 0.5210 0.1190 0.067 Uiso 1 calc R
H9C2 H 1.3448 0.4523 0.1656 0.067 Uiso 1 calc R
C10C C 1.4316(5) 0.4915(4) 0.0805(3) 0.0591(14) Uani 1 d .
H10J H 1.4045 0.5064 0.0287 0.071 Uiso 1 calc R
H10K H 1.4795 0.4356 0.0730 0.071 Uiso 1 calc R
C11C C 1.5159(5) 0.5739(4) 0.1302(3) 0.0594(14) Uani 1 d .
H11E H 1.5440 0.5600 0.1822 0.071 Uiso 1 calc R
H11F H 1.5882 0.5816 0.1057 0.071 Uiso 1 calc R
N12C N 1.4520(4) 0.6630(3) 0.1385(2) 0.0508(10) Uani 1 d .
C13C C 1.4877(4) 0.7281(4) 0.1048(2) 0.0507(13) Uani 1 d .
H13C H 1.5507 0.7151 0.0752 0.061 Uiso 1 calc R
C14C C 1.4372(4) 0.8204(4) 0.1094(2) 0.0449(12) Uani 1 d .
N18C N 1.3455(3) 0.8476(3) 0.15252(19) 0.0408(9) Uani 1 d .
H18C H 1.3090 0.8119 0.1776 0.049 Uiso 1 calc R
C15C C 1.3969(5) 0.9725(4) 0.1037(3) 0.0535(13) Uani 1 d .
H15C H 1.4000 1.0333 0.0921 0.064 Uiso 1 calc R
C16C C 1.4683(5) 0.8980(4) 0.0779(3) 0.0592(15) Uani 1 d .
H16C H 1.5270 0.9000 0.0451 0.071 Uiso 1 calc R
C17C C 1.3208(4) 0.9394(3) 0.1496(2) 0.0391(11) Uani 1 d .
N200 N 1.2242(4) 0.9897(3) 0.1939(2) 0.0603(12) Uani 1 d .
C202 C 1.1350(6) 1.0868(4) 0.0875(3) 0.0737(17) Uani 1 d .
H20A H 1.1775 1.0477 0.0505 0.088 Uiso 1 calc R
H20B H 1.1348 1.1505 0.0775 0.088 Uiso 1 calc R
H20C H 1.0512 1.0611 0.0814 0.088 Uiso 1 calc R
C201 C 1.2010(5) 1.0883(3) 0.1717(3) 0.0567(14) Uani 1 d .
H20D H 1.1523 1.1228 0.2083 0.068 Uiso 1 calc R
H20E H 1.2803 1.1239 0.1794 0.068 Uiso 1 calc R
N41 N 0.8976(5) 0.5339(3) 0.2995(3) 0.0598(12) Uani 1 d D
H411 H 0.848(4) 0.577(3) 0.327(2) 0.052(15) Uiso 1 d D
H412 H 0.981(3) 0.542(5) 0.324(3) 0.10(2) Uiso 1 d D
C42 C 0.9031(6) 0.5488(4) 0.2186(3) 0.0654(16) Uani 1 d .
H42D H 0.8255 0.5236 0.1849 0.078 Uiso 1 calc R
H42E H 0.9683 0.5119 0.1989 0.078 Uiso 1 calc R
C43 C 0.9258(5) 0.6491(4) 0.2107(3) 0.0632(15) Uani 1 d .
H43D H 0.8578 0.6850 0.2275 0.076 Uiso 1 calc R
H43E H 0.9232 0.6500 0.1550 0.076 Uiso 1 calc R
C44 C 1.0463(5) 0.7014(3) 0.2562(3) 0.0542(13) Uani 1 d .
H44A H 1.0454 0.7677 0.2509 0.065 Uiso 1 calc R
H44B H 1.0510 0.6997 0.3119 0.065 Uiso 1 calc R
C45 C 1.1585(5) 0.6605(4) 0.2287(3) 0.0604(14) Uani 1 d .
H45D H 1.1662 0.5975 0.2413 0.072 Uiso 1 calc R
H45E H 1.1484 0.6535 0.1717 0.072 Uiso 1 calc R
N46 N 1.2733(4) 0.7195(3) 0.2649(2) 0.0506(11) Uani 1 d D
H461 H 1.286(5) 0.722(4) 0.3198(13) 0.067(16) Uiso 1 d D
H462 H 1.334(4) 0.687(4) 0.241(4) 0.11(2) Uiso 1 d D
C51 C 1.0596(17) 0.9721(11) 0.5053(11) 0.127(6) Uiso 0.50 d PD
H51A H 1.1211 0.9510 0.5438 0.153 Uiso 0.50 calc PR
H51B H 1.1054 1.0064 0.4749 0.153 Uiso 0.50 calc PR
Cl52 Cl 0.9905(7) 0.8614(6) 0.4353(4) 0.184(2) Uiso 0.50 d PD
Cl53 Cl 0.9925(8) 1.0460(6) 0.5524(5) 0.183(2) Uiso 0.50 d PD
O100 O 1.1618(13) 0.3230(10) 0.2444(8) 0.150(4) Uiso 0.50 d P

loop_
_atom_site_aniso_label
_atom_site_aniso_U_11
_atom_site_aniso_U_22
_atom_site_aniso_U_33
_atom_site_aniso_U_23
_atom_site_aniso_U_13
_atom_site_aniso_U_12
N100 0.067(3) 0.057(3) 0.075(3) 0.023(2) 0.004(2) -0.002(3)
C101 0.061(3) 0.042(3) 0.063(3) 0.012(2) 0.000(3) -0.010(3)
C102 0.097(5) 0.042(3) 0.071(4) 0.009(3) 0.000(3) 0.002(3)
C1A 0.041(3) 0.043(3) 0.045(3) 0.0155(19) 0.004(2) 0.000(2)
C2A 0.056(3) 0.050(3) 0.065(3) 0.010(2) 0.008(3) -0.014(3)
C3A 0.051(3) 0.083(4) 0.071(4) 0.025(3) 0.020(3) -0.005(3)
C4A 0.055(3) 0.058(3) 0.047(3) 0.021(2) 0.012(2) 0.002(3)
N5A 0.046(2) 0.043(2) 0.051(2) 0.0138(17) 0.0113(18) -0.003(2)
C6A 0.072(4) 0.063(3) 0.047(3) 0.020(2) 0.026(2) 0.017(3)
N7A 0.080(3) 0.052(3) 0.059(3) 0.017(2) 0.024(2) 0.010(3)
C8A 0.087(4) 0.053(3) 0.057(3) 0.007(2) 0.028(3) 0.016(3)
C9A 0.072(4) 0.048(3) 0.049(3) 0.002(2) 0.022(2) 0.011(3)
C10A 0.063(3) 0.059(3) 0.044(3) 0.002(2) 0.017(2) 0.003(3)
C11A 0.058(3) 0.042(3) 0.058(3) 0.000(2) 0.014(2) 0.008(3)
N12A 0.049(2) 0.041(2) 0.049(2) 0.0041(17) 0.0104(18) 0.0016(19)
C13A 0.037(3) 0.040(2) 0.048(3) 0.014(2) -0.001(2) 0.000(2)
C14A 0.042(3) 0.029(2) 0.039(2) 0.0089(17) 0.0002(19) 0.001(2)
C15A 0.048(3) 0.045(3) 0.039(2) 0.001(2) -0.004(2) -0.007(2)
C16A 0.046(3) 0.045(3) 0.038(2) 0.0040(19) 0.010(2) 0.001(2)
C17A 0.044(3) 0.032(2) 0.034(2) 0.0100(17) -0.0030(19) 0.000(2)
N18A 0.039(2) 0.0370(19) 0.0322(18) 0.0011(14) 0.0053(15) 0.0003(18)
C1B 0.050(3) 0.042(3) 0.046(3) 0.017(2) 0.001(2) -0.006(2)
C2B 0.072(4) 0.046(3) 0.071(3) 0.026(2) 0.001(3) 0.006(3)
C3B 0.079(4) 0.068(4) 0.098(5) 0.043(3) -0.023(4) 0.002(4)
C4B 0.067(4) 0.070(4) 0.067(4) 0.031(3) -0.026(3) -0.012(3)
N5B 0.060(3) 0.047(2) 0.060(2) 0.0252(19) -0.016(2) -0.007(2)
C6B 0.107(6) 0.096(5) 0.102(5) 0.054(4) -0.056(5) -0.038(5)
N7B 0.127(5) 0.086(4) 0.102(4) 0.046(3) -0.063(4) -0.047(4)
C8B 0.319(17) 0.150(9) 0.198(11) 0.107(8) -0.186(12) -0.160(11)
C9B 0.121(6) 0.089(5) 0.062(4) 0.023(3) -0.018(4) -0.037(5)
C10B 0.285(14) 0.116(7) 0.088(5) 0.059(5) -0.096(7) -0.119(9)
C11B 0.256(12) 0.104(6) 0.038(4) 0.031(3) -0.019(5) -0.067(7)
N12B 0.110(4) 0.067(3) 0.037(2) 0.014(2) -0.003(2) -0.017(3)
C13B 0.056(3) 0.069(4) 0.031(2) 0.003(2) 0.007(2) -0.002(3)
C14B 0.041(3) 0.057(3) 0.032(2) 0.001(2) 0.0050(18) 0.002(2)
N18B 0.046(2) 0.039(2) 0.0343(19) -0.0002(15) 0.0031(16) -0.0049(18)
C15B 0.076(4) 0.057(3) 0.039(3) -0.006(2) 0.001(2) -0.008(3)
C16B 0.083(4) 0.043(3) 0.044(3) 0.001(2) 0.005(2) -0.005(3)
C17B 0.041(3) 0.039(2) 0.036(2) 0.0037(18) 0.0009(18) -0.004(2)
C1C 0.050(3) 0.029(2) 0.045(3) 0.0046(18) 0.004(2) 0.002(2)
N5C 0.042(2) 0.041(2) 0.052(2) 0.0113(17) 0.0020(17) 0.0015(19)
C4C 0.065(4) 0.045(3) 0.042(3) 0.013(2) 0.016(2) 0.004(3)
C3C 0.068(4) 0.062(3) 0.040(3) 0.019(2) 0.002(2) 0.013(3)
C2C 0.051(3) 0.058(3) 0.051(3) 0.016(2) -0.002(2) 0.007(3)
C6C 0.079(4) 0.043(3) 0.047(3) 0.003(2) 0.016(3) 0.002(3)
N7C 0.063(3) 0.062(3) 0.069(3) 0.012(2) 0.020(2) -0.006(3)
C8C 0.069(4) 0.074(4) 0.091(4) 0.006(3) 0.034(3) -0.001(4)
C9C 0.055(3) 0.060(3) 0.057(3) 0.014(2) 0.014(2) 0.014(3)
C10C 0.058(3) 0.050(3) 0.068(3) 0.002(2) 0.016(3) 0.015(3)
C11C 0.051(3) 0.069(4) 0.053(3) 0.002(2) 0.003(2) 0.008(3)
N12C 0.044(2) 0.058(3) 0.047(2) 0.0005(19) 0.0101(18) 0.004(2)
C13C 0.034(3) 0.075(4) 0.035(2) -0.006(2) 0.0037(19) -0.008(3)
C14C 0.036(3) 0.058(3) 0.037(2) -0.001(2) 0.0072(19) -0.003(2)
N18C 0.045(2) 0.045(2) 0.0341(19) 0.0106(15) 0.0088(16) -0.0047(19)
C15C 0.055(3) 0.059(3) 0.051(3) 0.018(2) 0.014(2) -0.007(3)
C16C 0.050(3) 0.085(4) 0.046(3) 0.017(3) 0.016(2) -0.013(3)
C17C 0.035(2) 0.046(3) 0.034(2) 0.0079(18) 0.0012(18) -0.007(2)
N200 0.066(3) 0.056(3) 0.058(3) 0.013(2) 0.006(2) 0.000(2)
C202 0.095(5) 0.064(3) 0.064(3) 0.028(3) 0.002(3) 0.004(3)
C201 0.068(4) 0.042(3) 0.059(3) 0.016(2) 0.002(2) -0.006(3)
N41 0.057(3) 0.055(3) 0.070(3) 0.023(2) 0.009(2) -0.006(3)
C42 0.068(4) 0.054(3) 0.072(4) 0.011(3) 0.008(3) -0.012(3)
C43 0.058(3) 0.057(3) 0.076(4) 0.020(3) 0.009(3) 0.000(3)
C44 0.063(3) 0.039(3) 0.065(3) 0.010(2) 0.023(3) 0.008(3)
C45 0.074(4) 0.048(3) 0.060(3) 0.004(2) 0.023(3) 0.003(3)
N46 0.054(3) 0.050(2) 0.051(3) 0.0120(19) 0.016(2) -0.002(2)

loop_
_atom_type_symbol
_atom_type_description
_atom_type_scat_dispersion_real
_atom_type_scat_dispersion_imag
_atom_type_scat_source
C C 0.0033 0.0016 'International Tables Vol C Tables 4.2.6.8 and 6.1.1.4'
H H 0.0000 0.0000 'International Tables Vol C Tables 4.2.6.8 and 6.1.1.4'
N N 0.0061 0.0033 'International Tables Vol C Tables 4.2.6.8 and 6.1.1.4'
O O 0.0106 0.0060 'International Tables Vol C Tables 4.2.6.8 and 6.1.1.4'
Cl Cl 0.1484 0.1585 'International Tables Vol C Tables 4.2.6.8 and 6.1.1.4'

loop_
_geom_angle_atom_site_label_1
_geom_angle_atom_site_label_2
_geom_angle_atom_site_label_3
_geom_angle
C1C N100 C1B 111.2(4)
C1C N100 C1A 110.2(4)
C1B N100 C1A 109.6(4)
C1C N100 C101 107.4(4)
C1B N100 C101 109.7(4)
C1A N100 C101 108.7(4)
C102 C101 N100 115.3(4)
C102 C101 H10A 108.5
N100 C101 H10A 108.5
C102 C101 H10B 108.5
N100 C101 H10B 108.5
H10A C101 H10B 107.5
C101 C102 H10C 109.5
C101 C102 H10D 109.5
H10C C102 H10D 109.5
C101 C102 H10E 109.5
H10C C102 H10E 109.5
H10D C102 H10E 109.5
N5A C1A C2A 107.5(5)
N5A C1A N100 121.0(4)
C2A C1A N100 131.5(4)
C1A C2A C3A 107.3(4)
C1A C2A H2A 126.3
C3A C2A H2A 126.3
C4A C3A C2A 108.5(5)
C4A C3A H3A 125.8
C2A C3A H3A 125.8
N5A C4A C3A 105.9(4)
N5A C4A C6A 123.1(4)
C3A C4A C6A 130.9(5)
C1A N5A C4A 110.8(4)
C1A N5A H5A 124.6
C4A N5A H5A 124.6
N7A C6A C4A 123.4(5)
N7A C6A H6A 118.3
C4A C6A H6A 118.3
C6A N7A C8A 119.2(5)
N7A C8A C9A 111.5(4)
N7A C8A H8A1 109.3
C9A C8A H8A1 109.3
N7A C8A H8A2 109.3
C9A C8A H8A2 109.3
H8A1 C8A H8A2 108.0
C8A C9A C10A 114.5(4)
C8A C9A H9A1 108.6
C10A C9A H9A1 108.6
C8A C9A H9A2 108.6
C10A C9A H9A2 108.6
H9A1 C9A H9A2 107.6
C11A C10A C9A 113.5(4)
C11A C10A H10F 108.9
C9A C10A H10F 108.9
C11A C10A H10G 108.9
C9A C10A H10G 108.9
H10F C10A H10G 107.7
N12A C11A C10A 112.6(4)
N12A C11A H11A 109.1
C10A C11A H11A 109.1
N12A C11A H11B 109.1
C10A C11A H11B 109.1
H11A C11A H11B 107.8
C13A N12A C11A 116.7(4)
N12A C13A C14A 124.2(4)
N12A C13A H13A 117.9
C14A C13A H13A 117.9
C15A C14A N18A 107.0(4)
C15A C14A C13A 129.3(4)
N18A C14A C13A 123.7(4)
C14A C15A C16A 107.7(4)
C14A C15A H15A 126.1
C16A C15A H15A 126.1
C17A C16A C15A 108.1(4)
C17A C16A H16A 126.0
C15A C16A H16A 126.0
C16A C17A N18A 107.2(4)
C16A C17A N200 131.1(4)
N18A C17A N200 121.1(3)
C17A N18A C14A 110.0(3)
C17A N18A H18A 125.0
C14A N18A H18A 125.0
N5B C1B C2B 106.5(4)
N5B C1B N100 121.0(4)
C2B C1B N100 132.4(4)
C1B C2B C3B 108.7(4)
C1B C2B H2B 125.7
C3B C2B H2B 125.7
C4B C3B C2B 107.7(5)
C4B C3B H3B 126.1
C2B C3B H3B 126.1
N5B C4B C3B 107.0(4)
N5B C4B C6B 122.0(5)
C3B C4B C6B 131.1(5)
C1B N5B C4B 110.1(4)
C1B N5B H5B 125.0
C4B N5B H5B 125.0
N7B C6B C4B 124.1(6)
N7B C6B H6B 117.9
C4B C6B H6B 117.9
C6B N7B C8B 116.6(6)
C9B C8B N7B 117.8(8)
C9B C8B H8B1 107.9
N7B C8B H8B1 107.9
C9B C8B H8B2 107.9
N7B C8B H8B2 107.9
H8B1 C8B H8B2 107.2
C8B C9B C10B 124.3(6)
C8B C9B H9B1 106.3
C10B C9B H9B1 106.3
C8B C9B H9B2 106.3
C10B C9B H9B2 106.3
H9B1 C9B H9B2 106.4
C11B C10B C9B 132.4(8)
C11B C10B H10H 104.1
C9B C10B H10H 104.1
C11B C10B H10I 104.1
C9B C10B H10I 104.1
H10H C10B H10I 105.5
C10B C11B N12B 123.5(6)
C10B C11B H11C 106.5
N12B C11B H11C 106.5
C10B C11B H11D 106.5
N12B C11B H11D 106.5
H11C C11B H11D 106.5
C13B N12B C11B 116.2(4)
N12B C13B C14B 126.0(4)
N12B C13B H13B 117.0
C14B C13B H13B 117.0
N18B C14B C15B 106.6(4)
N18B C14B C13B 124.4(4)
C15B C14B C13B 128.9(4)
C17B N18B C14B 110.0(4)
C17B N18B H18B 125.0
C14B N18B H18B 125.0
C14B C15B C16B 108.5(4)
C14B C15B H15B 125.8
C16B C15B H15B 125.8
C17B C16B C15B 107.6(4)
C17B C16B H16B 126.2
C15B C16B H16B 126.2
N18B C17B C16B 107.3(4)
N18B C17B N200 122.4(3)
C16B C17B N200 130.3(4)
N5C C1C C2C 106.7(4)
N5C C1C N100 123.8(4)
C2C C1C N100 128.8(4)
C1C N5C C4C 110.3(4)
C1C N5C H5C 124.9
C4C N5C H5C 124.9
C3C C4C N5C 106.7(4)
C3C C4C C6C 131.6(5)
N5C C4C C6C 121.6(5)
C4C C3C C2C 108.4(4)
C4C C3C H3C 125.8
C2C C3C H3C 125.8
C3C C2C C1C 107.9(5)
C3C C2C H2C 126.0
C1C C2C H2C 126.0
N7C C6C C4C 123.7(5)
N7C C6C H6C 118.2
C4C C6C H6C 118.2
C6C N7C C8C 117.9(5)
N7C C8C C9C 112.3(5)
N7C C8C H8C1 109.1
C9C C8C H8C1 109.1
N7C C8C H8C2 109.1
C9C C8C H8C2 109.1
H8C1 C8C H8C2 107.9
C10C C9C C8C 111.4(4)
C10C C9C H9C1 109.3
C8C C9C H9C1 109.3
C10C C9C H9C2 109.3
C8C C9C H9C2 109.3
H9C1 C9C H9C2 108.0
C9C C10C C11C 115.8(4)
C9C C10C H10J 108.3
C11C C10C H10J 108.3
C9C C10C H10K 108.3
C11C C10C H10K 108.3
H10J C10C H10K 107.4
N12C C11C C10C 111.3(4)
N12C C11C H11E 109.4
C10C C11C H11E 109.4
N12C C11C H11F 109.4
C10C C11C H11F 109.4
H11E C11C H11F 108.0
C13C N12C C11C 117.9(4)
N12C C13C C14C 124.6(4)
N12C C13C H13C 117.7
C14C C13C H13C 117.7
N18C C14C C16C 106.4(5)
N18C C14C C13C 122.6(4)
C16C C14C C13C 130.9(5)
C17C N18C C14C 109.9(4)
C17C N18C H18C 125.1
C14C N18C H18C 125.1
C17C C15C C16C 107.1(4)
C17C C15C H15C 126.5
C16C C15C H15C 126.5
C14C C16C C15C 108.5(4)
C14C C16C H16C 125.8
C15C C16C H16C 125.8
N18C C17C C15C 108.2(4)
N18C C17C N200 121.5(4)
C15C C17C N200 130.4(4)
C17C N200 C17A 109.5(3)
C17C N200 C17B 109.2(4)
C17A N200 C17B 110.2(3)
C17C N200 C201 111.1(4)
C17A N200 C201 108.5(4)
C17B N200 C201 108.2(4)
C201 C202 H20A 109.5
C201 C202 H20B 109.5
H20A C202 H20B 109.5
C201 C202 H20C 109.5
H20A C202 H20C 109.5
H20B C202 H20C 109.5
C202 C201 N200 116.0(4)
C202 C201 H20D 108.3
N200 C201 H20D 108.3
C202 C201 H20E 108.3
N200 C201 H20E 108.3
H20D C201 H20E 107.4
C42 N41 H411 114(3)
C42 N41 H412 103(4)
H411 N41 H412 112(5)
N41 C42 C43 115.8(5)
N41 C42 H42D 108.3
C43 C42 H42D 108.3
N41 C42 H42E 108.3
C43 C42 H42E 108.3
H42D C42 H42E 107.4
C42 C43 C44 117.1(5)
C42 C43 H43D 108.0
C44 C43 H43D 108.0
C42 C43 H43E 108.0
C44 C43 H43E 108.0
H43D C43 H43E 107.3
C45 C44 C43 113.5(4)
C45 C44 H44A 108.9
C43 C44 H44A 108.9
C45 C44 H44B 108.9
C43 C44 H44B 108.9
H44A C44 H44B 107.7
N46 C45 C44 113.1(4)
N46 C45 H45D 109.0
C44 C45 H45D 109.0
N46 C45 H45E 109.0
C44 C45 H45E 109.0
H45D C45 H45E 107.8
C45 N46 H461 109(3)
C45 N46 H462 103(4)
H461 N46 H462 112(6)
Cl53 C51 Cl52 127.2(12)
Cl53 C51 H51A 105.5
Cl52 C51 H51A 105.5
Cl53 C51 H51B 105.5
Cl52 C51 H51B 105.5
H51A C51 H51B 106.1

loop_
_geom_bond_atom_site_label_1
_geom_bond_atom_site_label_2
_geom_bond_distance
N100 C1C 1.516(6)
N100 C1B 1.519(7)
N100 C1A 1.525(7)
N100 C101 1.562(6)
C101 C102 1.502(8)
C101 H10A 0.9700
C101 H10B 0.9700
C102 H10C 0.9600
C102 H10D 0.9600
C102 H10E 0.9600
C1A N5A 1.358(6)
C1A C2A 1.373(7)
C2A C3A 1.399(8)
C2A H2A 0.9300
C3A C4A 1.382(6)
C3A H3A 0.9300
C4A N5A 1.369(7)
C4A C6A 1.433(8)
N5A H5A 0.8600
C6A N7A 1.276(6)
C6A H6A 0.9300
N7A C8A 1.456(7)
C8A C9A 1.511(7)
C8A H8A1 0.9700
C8A H8A2 0.9700
C9A C10A 1.534(7)
C9A H9A1 0.9700
C9A H9A2 0.9700
C10A C11A 1.510(7)
C10A H10F 0.9700
C10A H10G 0.9700
C11A N12A 1.455(6)
C11A H11A 0.9700
C11A H11B 0.9700
N12A C13A 1.266(6)
C13A C14A 1.451(7)
C13A H13A 0.9300
C14A C15A 1.366(6)
C14A N18A 1.373(5)
C15A C16A 1.405(7)
C15A H15A 0.9300
C16A C17A 1.363(6)
C16A H16A 0.9300
C17A N18A 1.366(6)
C17A N200 1.528(6)
N18A H18A 0.8600
C1B N5B 1.373(5)
C1B C2B 1.376(7)
C2B C3B 1.390(7)
C2B H2B 0.9300
C3B C4B 1.378(8)
C3B H3B 0.9300
C4B N5B 1.374(7)
C4B C6B 1.434(7)
N5B H5B 0.8600
C6B N7B 1.258(8)
C6B H6B 0.9300
N7B C8B 1.460(8)
C8B C9B 1.342(11)
C8B H8B1 0.9700
C8B H8B2 0.9700
C9B C10B 1.468(8)
C9B H9B1 0.9700
C9B H9B2 0.9700
C10B C11B 1.222(9)
C10B H10H 0.9700
C10B H10I 0.9700
C11B N12B 1.491(7)
C11B H11C 0.9700
C11B H11D 0.9700
N12B C13B 1.254(6)
C13B C14B 1.442(7)
C13B H13B 0.9300
C14B N18B 1.373(5)
C14B C15B 1.373(7)
N18B C17B 1.370(6)
N18B H18B 0.8600
C15B C16B 1.398(7)
C15B H15B 0.9300
C16B C17B 1.370(6)
C16B H16B 0.9300
C17B N200 1.530(6)
C1C N5C 1.354(6)
C1C C2C 1.388(6)
N5C C4C 1.373(6)
N5C H5C 0.8600
C4C C3C 1.371(7)
C4C C6C 1.440(7)
C3C C2C 1.379(7)
C3C H3C 0.9300
C2C H2C 0.9300
C6C N7C 1.263(7)
C6C H6C 0.9300
N7C C8C 1.447(7)
C8C C9C 1.523(7)
C8C H8C1 0.9700
C8C H8C2 0.9700
C9C C10C 1.499(7)
C9C H9C1 0.9700
C9C H9C2 0.9700
C10C C11C 1.513(6)
C10C H10J 0.9700
C10C H10K 0.9700
C11C N12C 1.469(7)
C11C H11E 0.9700
C11C H11F 0.9700
N12C C13C 1.272(6)
C13C C14C 1.441(7)
C13C H13C 0.9300
C14C N18C 1.372(6)
C14C C16C 1.384(7)
N18C C17C 1.357(6)
N18C H18C 0.8600
C15C C17C 1.375(6)
C15C C16C 1.391(8)
C15C H15C 0.9300
C16C H16C 0.9300
C17C N200 1.528(7)
N200 C201 1.549(7)
C202 C201 1.527(7)
C202 H20A 0.9600
C202 H20B 0.9600
C202 H20C 0.9600
C201 H20D 0.9700
C201 H20E 0.9700
N41 C42 1.477(7)
N41 H411 0.95(2)
N41 H412 0.94(2)
C42 C43 1.485(7)
C42 H42D 0.9700
C42 H42E 0.9700
C43 C44 1.520(7)
C43 H43D 0.9700
C43 H43E 0.9700
C44 C45 1.487(8)
C44 H44A 0.9700
C44 H44B 0.9700
C45 N46 1.474(6)
C45 H45D 0.9700
C45 H45E 0.9700
N46 H461 0.94(2)
N46 H462 0.94(2)
C51 Cl53 1.500(14)
C51 Cl52 1.864(14)
C51 H51A 0.9700
C51 H51B 0.9700

loop_
_geom_torsion_atom_site_label_1
_geom_torsion_atom_site_label_2
_geom_torsion_atom_site_label_3
_geom_torsion_atom_site_label_4
_geom_torsion
C1C N100 C101 C102 48.0(6)
C1B N100 C101 C102 -73.0(5)
C1A N100 C101 C102 167.3(4)
C1C N100 C1A N5A -55.0(5)
C1B N100 C1A N5A 67.7(5)
C101 N100 C1A N5A -172.4(4)
C1C N100 C1A C2A 124.2(5)
C1B N100 C1A C2A -113.1(5)
C101 N100 C1A C2A 6.7(7)
N5A C1A C2A C3A 0.2(6)
N100 C1A C2A C3A -179.0(5)
C1A C2A C3A C4A -0.6(6)
C2A C3A C4A N5A 0.8(6)
C2A C3A C4A C6A 178.2(5)
C2A C1A N5A C4A 0.2(5)
N100 C1A N5A C4A 179.6(4)
C3A C4A N5A C1A -0.6(5)
C6A C4A N5A C1A -178.3(4)
N5A C4A C6A N7A -3.0(7)
C3A C4A C6A N7A 179.9(5)
C4A C6A N7A C8A 178.2(4)
C6A N7A C8A C9A -120.6(5)
N7A C8A C9A C10A -176.1(5)
C8A C9A C10A C11A -175.1(5)
C9A C10A C11A N12A -68.5(5)
C10A C11A N12A C13A 106.9(5)
C11A N12A C13A C14A 177.4(4)
N12A C13A C14A C15A 176.7(5)
N12A C13A C14A N18A -4.4(7)
N18A C14A C15A C16A 0.8(5)
C13A C14A C15A C16A 179.8(4)
C14A C15A C16A C17A -1.2(5)
C15A C16A C17A N18A 1.0(5)
C15A C16A C17A N200 -169.0(4)
C16A C17A N18A C14A -0.6(5)
N200 C17A N18A C14A 170.7(4)
C15A C14A N18A C17A -0.2(5)
C13A C14A N18A C17A -179.2(4)
C1C N100 C1B N5B 54.1(6)
C1A N100 C1B N5B -68.0(5)
C101 N100 C1B N5B 172.7(4)
C1C N100 C1B C2B -128.4(6)
C1A N100 C1B C2B 109.5(7)
C101 N100 C1B C2B -9.7(8)
N5B C1B C2B C3B -1.5(7)
N100 C1B C2B C3B -179.4(6)
C1B C2B C3B C4B 1.7(8)
C2B C3B C4B N5B -1.1(8)
C2B C3B C4B C6B 178.9(7)
C2B C1B N5B C4B 0.8(6)
N100 C1B N5B C4B 179.0(5)
C3B C4B N5B C1B 0.2(7)
C6B C4B N5B C1B -179.8(6)
N5B C4B C6B N7B -5.4(13)
C3B C4B C6B N7B 174.6(10)
C4B C6B N7B C8B -179.9(10)
C6B N7B C8B C9B -177.3(13)
N7B C8B C9B C10B 174.2(10)
C8B C9B C10B C11B 177.5(17)
C9B C10B C11B N12B -27(2)
C10B C11B N12B C13B 176.3(12)
C11B N12B C13B C14B -176.6(6)
N12B C13B C14B N18B 1.8(9)
N12B C13B C14B C15B 178.2(6)
C15B C14B N18B C17B -0.2(5)
C13B C14B N18B C17B 176.8(4)
N18B C14B C15B C16B -0.3(6)
C13B C14B C15B C16B -177.2(5)
C14B C15B C16B C17B 0.7(7)
C14B N18B C17B C16B 0.7(5)
C14B N18B C17B N200 -179.9(4)
C15B C16B C17B N18B -0.9(6)
C15B C16B C17B N200 179.8(5)
C1B N100 C1C N5C 17.6(6)
C1A N100 C1C N5C 139.4(4)
C101 N100 C1C N5C -102.3(5)
C1B N100 C1C C2C -173.5(5)
C1A N100 C1C C2C -51.8(6)
C101 N100 C1C C2C 66.5(6)
C2C C1C N5C C4C 1.2(5)
N100 C1C N5C C4C 172.1(4)
C1C N5C C4C C3C -1.2(5)
C1C N5C C4C C6C 176.5(4)
N5C C4C C3C C2C 0.7(6)
C6C C4C C3C C2C -176.6(5)
C4C C3C C2C C1C 0.0(6)
N5C C1C C2C C3C -0.8(5)
N100 C1C C2C C3C -171.1(4)
C3C C4C C6C N7C 174.8(6)
N5C C4C C6C N7C -2.2(8)
C4C C6C N7C C8C -179.1(5)
C6C N7C C8C C9C 116.7(6)
N7C C8C C9C C10C -179.3(6)
C8C C9C C10C C11C -178.3(5)
C9C C10C C11C N12C -62.8(6)
C10C C11C N12C C13C -111.9(5)
C11C N12C C13C C14C -177.9(4)
N12C C13C C14C N18C 1.1(6)
N12C C13C C14C C16C 178.3(4)
C16C C14C N18C C17C -1.1(5)
C13C C14C N18C C17C 176.8(4)
N18C C14C C16C C15C 1.3(5)
C13C C14C C16C C15C -176.2(4)
C17C C15C C16C C14C -1.1(5)
C14C N18C C17C C15C 0.4(5)
C14C N18C C17C N200 -178.7(3)
C16C C15C C17C N18C 0.5(5)
C16C C15C C17C N200 179.4(4)
N18C C17C N200 C17A -52.3(5)
C15C C17C N200 C17A 128.9(4)
N18C C17C N200 C17B 68.5(4)
C15C C17C N200 C17B -110.3(5)
N18C C17C N200 C201 -172.2(4)
C15C C17C N200 C201 9.0(6)
C16A C17A N200 C17C -27.7(6)
N18A C17A N200 C17C 163.5(4)
C16A C17A N200 C17B -147.9(5)
N18A C17A N200 C17B 43.3(5)
C16A C17A N200 C201 93.8(6)
N18A C17A N200 C201 -75.1(5)
N18B C17B N200 C17C -69.5(5)
C16B C17B N200 C17C 109.8(6)
N18B C17B N200 C17A 50.9(6)
C16B C17B N200 C17A -129.8(6)
N18B C17B N200 C201 169.4(4)
C16B C17B N200 C201 -11.3(7)
C17C N200 C201 C202 69.2(6)
C17A N200 C201 C202 -51.2(6)
C17B N200 C201 C202 -170.8(5)
N41 C42 C43 C44 60.7(7)
C42 C43 C44 C45 65.0(7)
C43 C44 C45 N46 171.6(4)
